data_7024223
loop_
_publ_author_name
'Di Nicola, Corrado'
Effendy,
'Marchetti, Fabio'
'Nervi, Carlo'
'Pettinari, Claudio'
'Robinson, Ward T.'
'Sobolev, Alexandre N.'
'White, Allan H.'

_publ_section_title
;
 Syntheses, structures and spectroscopy of uni- and bi-dentate nitrogen
 base complexes of silver(I) trifluoromethanesulfonate.
;
_journal_issue 3
_journal_name_full 'Dalton transactions (Cambridge, England : 2003)'
_journal_page_first 908
_journal_page_last 922
_journal_paper_doi 10.1039/b913173f
_journal_volume 39
_journal_year 2010
_chemical_formula_sum 'C13 H14 Ag F3 N2 O5 S'
_chemical_formula_weight 475.19
_space_group_IT_number 2
_symmetry_cell_setting triclinic
_symmetry_space_group_name_Hall '-P 1'
_symmetry_space_group_name_H-M 'P -1'
_cell_angle_alpha 70.008(3)
_cell_angle_beta 77.827(3)
_cell_angle_gamma 73.357(3)
_cell_formula_units_Z 2
_cell_length_a 7.3580(10)
_cell_length_b 10.734(2)
_cell_length_c 11.897(2)
_cell_measurement_reflns_used 5995
_cell_measurement_temperature 150
_cell_volume 839.3(2)
_computing_cell_refinement 'Siemens SAINT (Siemens, 1995)'
_computing_data_collection 'Siemens SMART (Siemens, 1995)'
_computing_data_reduction 'xtal ADDREF SORTRF'
_computing_molecular_graphics xtal
_computing_publication_material 'xtal BONDLA CIFIO'
_computing_structure_refinement 'xtal CRYLSQ'
_computing_structure_solution xtal
_diffrn_ambient_temperature 150
_diffrn_measurement_device_type
;
Bruker SMART CCD diffractometer
;
_diffrn_measurement_method '\w scans'
_diffrn_radiation_detector 'CCD area detector'
_diffrn_radiation_monochromator graphite
_diffrn_radiation_source 'sealed tube'
_diffrn_radiation_type 'Mo K\a'
_diffrn_radiation_wavelength .71073
_diffrn_reflns_av_R_equivalents .035
_diffrn_reflns_av_sigmaI/netI .07
_diffrn_reflns_limit_h_max 12
_diffrn_reflns_limit_h_min -11
_diffrn_reflns_limit_k_max 18
_diffrn_reflns_limit_k_min -16
_diffrn_reflns_limit_l_max 20
_diffrn_reflns_limit_l_min 0
_diffrn_reflns_number 16465
_diffrn_reflns_theta_max 37.52
_diffrn_reflns_theta_min 1.84
_diffrn_standards_decay_% 0
_exptl_absorpt_coefficient_mu 1.384
_exptl_absorpt_correction_T_max 1.00
_exptl_absorpt_correction_T_min .778
_exptl_absorpt_correction_type multi-scan
_exptl_absorpt_process_details
;
SADABS; Sheldrick, 1996
;
_exptl_crystal_colour colourless
_exptl_crystal_density_diffrn 1.88
_exptl_crystal_density_method 'not measured'
_exptl_crystal_description blade
_exptl_crystal_F_000 472
_exptl_crystal_size_max .16
_exptl_crystal_size_mid .1
_exptl_crystal_size_min .06
_refine_diff_density_max 2.628
_refine_diff_density_min -2.343
_refine_ls_goodness_of_fit_all .992
_refine_ls_goodness_of_fit_ref 1.047
_refine_ls_hydrogen_treatment noref
_refine_ls_matrix_type full
_refine_ls_number_constraints 0
_refine_ls_number_parameters 226
_refine_ls_number_reflns 6377
_refine_ls_number_restraints 0
_refine_ls_R_factor_all .074
_refine_ls_R_factor_gt .052
_refine_ls_shift/su_max .007
_refine_ls_shift/su_mean .0003
_refine_ls_structure_factor_coef F
_refine_ls_weighting_scheme calc
_refine_ls_wR_factor_all .061
_refine_ls_wR_factor_ref .057
_reflns_d_resolution_high .584
_reflns_d_resolution_low 11.067
_reflns_Friedel_coverage 0
_reflns_limit_h_max 12
_reflns_limit_h_min 0
_reflns_limit_k_max 18
_reflns_limit_k_min -16
_reflns_limit_l_max 20
_reflns_limit_l_min -19
_reflns_number_gt 6377
_reflns_number_total 8276
_reflns_threshold_expression 'F > 4.00 sig(F )'
_cod_data_source_file b913173f.txt
_cod_data_source_block cmpnd09
_cod_original_sg_symbol_Hall -p_1
_cod_original_sg_symbol_H-M P_-1
_cod_original_formula_sum 'C13 H14 Ag1 F3 N2 O5 S1'
_cod_database_code 7024223

loop_
_symmetry_equiv_pos_as_xyz
+x,+y,+z
-x,-y,-z

loop_
_atom_site_label
_atom_site_fract_x
_atom_site_fract_y
_atom_site_fract_z
_atom_site_U_iso_or_equiv
_atom_site_adp_type
_atom_site_occupancy
Ag .32203(4) .47664(3) .09975(2) .02622(17) Uani 1.00000
S .16537(11) .77328(8) .26154(7) .0255(5) Uani 1.00000
O1 .2451(4) .6479(3) .2319(2) .038(2) Uani 1.00000
O2 .0045(4) .8597(3) .2006(2) .036(2) Uani 1.00000
O3 .3028(4) .8415(3) .2691(3) .040(2) Uani 1.00000
C0 .0590(5) .7145(4) .4172(3) .035(3) Uani 1.00000
F1 -.0097(4) .8159(3) .4663(2) .054(3) Uani 1.00000
F2 .1873(4) .6209(3) .4853(2) .046(2) Uani 1.00000
F3 -.0841(4) .6574(4) .4258(3) .061(3) Uani 1.00000
N11 .1533(4) .6131(3) -.0395(2) .0233(18) Uani 1.00000
C12 .1533(4) .5718(3) -.1336(3) .025(2) Uani 1.00000
O12 .2685(3) .4474(2) -.1261(2) .0293(19) Uani 1.00000
C121 .2715(6) .3887(4) -.2182(4) .038(3) Uani 1.00000
C13 .0455(5) .6513(4) -.2270(3) .029(2) Uani 1.00000
C14 -.0621(5) .7786(4) -.2222(3) .034(3) Uani 1.00000
C15 -.0640(5) .8221(3) -.1245(3) .032(3) Uani 1.00000
C16 .0452(5) .7364(3) -.0357(3) .028(2) Uani 1.00000
N21 .4593(4) .3193(3) .2452(2) .0228(18) Uani 1.00000
C22 .5495(4) .1989(3) .2264(3) .024(2) Uani 1.00000
O22 .5382(3) .1992(2) .1148(2) .0285(18) Uani 1.00000
C221 .6118(5) .0732(4) .0856(4) .035(3) Uani 1.00000
C23 .6427(5) .0896(3) .3127(3) .029(2) Uani 1.00000
C24 .6392(5) .1071(4) .4232(3) .032(3) Uani 1.00000
C25 .5423(5) .2293(4) .4459(3) .031(3) Uani 1.00000
C26 .4552(4) .3329(3) .3544(3) .027(2) Uani 1.00000
H121a .34507 .29759 -.19834 .05600 Uiso 1.00000
H121b .32654 .44053 -.29316 .05600 Uiso 1.00000
H121c .14443 .38993 -.22492 .05600 Uiso 1.00000
H13 .04593 .61905 -.29250 .03700 Uiso 1.00000
H14 -.13496 .83641 -.28573 .04200 Uiso 1.00000
H15 -.13892 .90887 -.11950 .04100 Uiso 1.00000
H16 .04472 .76545 .03142 .03400 Uiso 1.00000
H221a .54472 .00740 .13806 .05300 Uiso 1.00000
H221b .74401 .04128 .09478 .05300 Uiso 1.00000
H221c .59575 .08793 .00454 .05300 Uiso 1.00000
H23 .70643 .00591 .29693 .03600 Uiso 1.00000
H24 .70373 .03490 .48401 .04000 Uiso 1.00000
H25 .53653 .24095 .52224 .03900 Uiso 1.00000
H26 .38973 .41707 .36873 .03400 Uiso 1.00000

loop_
_atom_site_aniso_label
_atom_site_aniso_U_11
_atom_site_aniso_U_22
_atom_site_aniso_U_33
_atom_site_aniso_U_12
_atom_site_aniso_U_13
_atom_site_aniso_U_23
Ag .02562(10) .02636(10) .02722(11) -.00486(7) -.00667(7) -.00773(8)
S .0274(3) .0232(3) .0272(3) -.0041(3) -.0053(3) -.0096(3)
O1 .0459(15) .0317(12) .0370(13) .0028(11) -.0086(11) -.0188(11)
O2 .0370(13) .0318(12) .0402(14) .0014(10) -.0157(11) -.0133(10)
O3 .0383(14) .0395(14) .0477(16) -.0182(11) -.0080(12) -.0100(12)
C0 .0365(17) .0425(19) .0301(15) -.0130(14) -.0007(13) -.0160(14)
F1 .0627(17) .0577(16) .0427(14) .0017(13) -.0011(12) -.0321(13)
F2 .0635(16) .0407(12) .0329(11) -.0109(11) -.0162(11) -.0047(9)
F3 .0548(16) .086(2) .0500(16) -.0446(16) .0021(13) -.0134(15)
N11 .0234(11) .0238(11) .0249(11) -.0091(9) -.0024(9) -.0076(9)
C12 .0216(12) .0290(13) .0260(13) -.0096(10) -.0033(10) -.0084(11)
O12 .0304(11) .0285(11) .0339(12) -.0080(9) -.0041(9) -.0146(9)
C121 .0404(19) .042(2) .0412(19) -.0136(15) -.0010(15) -.0251(16)
C13 .0268(14) .0368(16) .0269(14) -.0125(12) -.0047(11) -.0073(12)
C14 .0267(14) .0365(17) .0338(16) -.0097(12) -.0098(12) -.0006(13)
C15 .0251(14) .0254(14) .0431(18) -.0051(11) -.0044(13) -.0061(13)
C16 .0269(13) .0251(13) .0324(15) -.0095(11) -.0014(11) -.0094(11)
N21 .0207(10) .0217(10) .0269(11) -.0060(8) -.0038(8) -.0073(9)
C22 .0200(11) .0244(12) .0292(13) -.0081(9) -.0032(10) -.0076(10)
O22 .0289(11) .0281(10) .0335(11) -.0067(8) -.0078(9) -.0131(9)
C221 .0367(17) .0340(17) .044(2) -.0091(13) -.0067(15) -.0209(15)
C23 .0265(13) .0239(13) .0348(15) -.0057(10) -.0048(12) -.0070(11)
C24 .0291(15) .0318(15) .0334(16) -.0072(12) -.0077(12) -.0041(12)
C25 .0277(14) .0374(17) .0296(15) -.0095(12) -.0048(12) -.0090(13)
C26 .0223(12) .0297(14) .0312(14) -.0091(10) -.0009(11) -.0118(11)

loop_
_atom_type_symbol
_atom_type_oxidation_number
_atom_type_number_in_cell
_atom_type_scat_dispersion_real
_atom_type_scat_dispersion_imag
_atom_type_scat_source
C 0 26 .002 .002 'Int Tables Vol IV Tables 2.2B and 2.3.1'
H 0 28 0 0 'Int Tables Vol IV Tables 2.2B and 2.3.1'
Ag 0 2 -1.085 1.101 'Int Tables Vol IV Tables 2.2B and 2.3.1'
F 0 6 .014 .01 'Int Tables Vol IV Tables 2.2B and 2.3.1'
N 0 4 .004 .003 'Int Tables Vol IV Tables 2.2B and 2.3.1'
O 0 10 .008 .006 'Int Tables Vol IV Tables 2.2B and 2.3.1'
S 0 2 .11 .124 'Int Tables Vol IV Tables 2.2B and 2.3.1'

loop_
_geom_angle_atom_site_label_1
_geom_angle_atom_site_label_2
_geom_angle_atom_site_label_3
_geom_angle
O1 Ag N11 95.67(10)
O1 Ag N21 88.42(10)
N11 Ag N21 170.73(11)
O1 S O2 114.5(2)
O1 S O3 115.31(18)
O1 S C0 102.26(17)
O2 S O3 115.57(17)
O2 S C0 103.13(16)
O3 S C0 103.5(2)
Ag O1 S 156.94(17)
S C0 F1 112.0(3)
S C0 F2 111.1(2)
S C0 F3 111.5(3)
F1 C0 F2 107.2(4)
F1 C0 F3 107.7(3)
F2 C0 F3 107.1(3)
Ag N11 C12 118.01(19)
Ag N11 C16 123.4(3)
C12 N11 C16 118.6(3)
N11 C12 O12 112.3(3)
N11 C12 C13 122.4(3)
O12 C12 C13 125.3(4)
C12 O12 C121 117.4(3)
O12 C121 H121a 109.6
O12 C121 H121b 109.3
O12 C121 H121c 109.5
H121a C121 H121b 109.6
H121a C121 H121c 109.6
H121b C121 H121c 109.2
C12 C13 C14 118.0(4)
C12 C13 H13 121.0
C14 C13 H13 121.1
C13 C14 C15 120.0(3)
C13 C14 H14 120.0
C15 C14 H14 119.9
C14 C15 C16 118.1(3)
C14 C15 H15 120.9
C16 C15 H15 121.0
N11 C16 C15 122.9(4)
N11 C16 H16 118.6
C15 C16 H16 118.6
Ag N21 C22 117.4(2)
Ag N21 C26 124.2(2)
C22 N21 C26 118.4(2)
N21 C22 O22 111.8(2)
N21 C22 C23 123.0(3)
O22 C22 C23 125.2(3)
C22 O22 C221 118.1(2)
O22 C221 H221a 109.5
O22 C221 H221b 109.4
O22 C221 H221c 109.4
H221a C221 H221b 109.5
H221a C221 H221c 109.6
H221b C221 H221c 109.4
C22 C23 C24 117.4(3)
C22 C23 H23 121.4
C24 C23 H23 121.2
C23 C24 C25 120.6(3)
C23 C24 H24 119.7
C25 C24 H24 119.7
C24 C25 C26 118.0(4)
C24 C25 H25 120.9
C26 C25 H25 121.0
N21 C26 C25 122.6(3)
N21 C26 H26 118.8
C25 C26 H26 118.7

loop_
_geom_bond_atom_site_label_1
_geom_bond_atom_site_label_2
_geom_bond_distance
Ag O1 2.679(3)
Ag N11 2.144(2)
Ag N21 2.151(2)
S O1 1.437(3)
S O2 1.435(3)
S O3 1.440(4)
S C0 1.820(4)
C0 F1 1.334(6)
C0 F2 1.334(4)
C0 F3 1.332(6)
N11 C12 1.337(5)
N11 C16 1.345(4)
C12 O12 1.346(4)
C12 C13 1.388(4)
O12 C121 1.432(6)
C121 H121a .947
C121 H121b .952
C121 H121c .951
C13 C14 1.383(5)
C13 H13 .954
C14 C15 1.389(5)
C14 H14 .950
C15 C16 1.370(5)
C15 H15 .951
C16 H16 .950
N21 C22 1.344(4)
N21 C26 1.349(5)
C22 O22 1.346(5)
C22 C23 1.383(4)
O22 C221 1.437(5)
C221 H221a .949
C221 H221b .951
C221 H221c .950
C23 C24 1.384(6)
C23 H23 .948
C24 C25 1.388(5)
C24 H24 .948
C25 C26 1.374(4)
C25 H25 .949
C26 H26 .948
